data_2239617
loop_
_publ_author_name
'Anderson, Brian J.'
'Hall, Jeffrey R.'
'Jasinski, Jerry P.'

_publ_section_title
;
 <i>N</i>-Ethyl-2-[1-(2-hydroxy-4-methylphenyl)ethylidene]hydrazinecarbothioamide
;
_journal_coeditor_code FJ2676
_journal_issue 6
_journal_name_full 'Acta Crystallographica Section E'
_journal_page_first o735
_journal_paper_doi 10.1107/S1600536814012203
_journal_volume 70
_journal_year 2014
_chemical_formula_moiety 'C12 H17 N3 O S'
_chemical_formula_sum 'C12 H17 N3 O S'
_chemical_formula_weight 251.34
_chemical_name_systematic
;
<i>N</i>-Ethyl-2-[1-(2-hydroxy-4-methylphenyl)ethylidene]hydrazinecarbothioamide
;
_space_group_crystal_system triclinic
_space_group_IT_number 2
_space_group_name_Hall '-P 1'
_space_group_name_H-M_alt 'P -1'
_symmetry_space_group_name_Hall '-P 1'
_symmetry_space_group_name_H-M 'P -1'
_atom_sites_solution_hydrogens geom
_atom_sites_solution_primary direct
_audit_creation_method
;
  Olex2 1.2
  (compiled Apr 23 2013 17:54:37, GUI svn.r4466)
;
_cell_angle_alpha 96.238(4)
_cell_angle_beta 94.400(5)
_cell_angle_gamma 100.177(4)
_cell_formula_units_Z 4
_cell_length_a 7.4253(4)
_cell_length_b 8.7713(4)
_cell_length_c 20.7093(11)
_cell_measurement_reflns_used 4160
_cell_measurement_temperature 173(2)
_cell_measurement_theta_max 32.3130
_cell_measurement_theta_min 3.5970
_cell_volume 1313.35(12)
_computing_cell_refinement 'CrysAlis PRO (Agilent, 2012)'
_computing_data_collection 'CrysAlis PRO (Agilent, 2012)'
_computing_data_reduction 'CrysAlis RED (Agilent, 2012)'
_computing_molecular_graphics 'OLEX2 (Dolomanov <i>et al.</i>, 2009)'
_computing_publication_material 'OLEX2 (Dolomanov <i>et al.</i>, 2009)'
_computing_structure_refinement 'SHELXL2012 (Sheldrick, 2008)'
_computing_structure_solution
;
SUPERFLIP (Palatinus & Chapuis, 2007; Palatinus & van der Lee,
2008;
Palatinus <i>et al.</i>, 2012).
;
_diffrn_ambient_temperature 173(2)
_diffrn_detector_area_resol_mean 16.0416
_diffrn_measured_fraction_theta_full 0.994
_diffrn_measured_fraction_theta_max 0.887
_diffrn_measurement_device 'four-circle diffractometer'
_diffrn_measurement_device_type 'Agilent Eos Gemini'
_diffrn_measurement_method '\w scans'
_diffrn_radiation_monochromator graphite
_diffrn_radiation_type MoK\a
_diffrn_radiation_wavelength 0.71073
_diffrn_reflns_av_R_equivalents 0.0381
_diffrn_reflns_limit_h_max 11
_diffrn_reflns_limit_h_min -11
_diffrn_reflns_limit_k_max 13
_diffrn_reflns_limit_k_min -12
_diffrn_reflns_limit_l_max 30
_diffrn_reflns_limit_l_min -26
_diffrn_reflns_number 17011
_diffrn_reflns_theta_full 26.000
_diffrn_reflns_theta_max 32.863
_diffrn_reflns_theta_min 3.062
_exptl_absorpt_coefficient_mu 0.235
_exptl_absorpt_correction_T_max 1.00000
_exptl_absorpt_correction_T_min 0.69306
_exptl_absorpt_correction_type multi-scan
_exptl_absorpt_process_details
;
(CrysAlis PRO and CrysAlis RED; Agilent, 2012)
;
_exptl_crystal_colour colourless
_exptl_crystal_density_diffrn 1.271
_exptl_crystal_description irregular
_exptl_crystal_F_000 536
_exptl_crystal_size_max 0.28
_exptl_crystal_size_mid 0.24
_exptl_crystal_size_min 0.12
_refine_diff_density_max 0.664
_refine_diff_density_min -0.376
_refine_ls_extinction_method none
_refine_ls_goodness_of_fit_ref 1.091
_refine_ls_hydrogen_treatment constr
_refine_ls_matrix_type full
_refine_ls_number_parameters 315
_refine_ls_number_reflns 8692
_refine_ls_number_restraints 0
_refine_ls_restrained_S_all 1.091
_refine_ls_R_factor_all 0.1049
_refine_ls_R_factor_gt 0.0704
_refine_ls_shift/su_max 0.002
_refine_ls_shift/su_mean 0.000
_refine_ls_structure_factor_coef Fsqd
_refine_ls_weighting_details
;
 w=1/[\s^2^(Fo^2^)+(0.0861P)^2^+0.5803P]
 where P=(Fo^2^+2Fc^2^)/3
;
_refine_ls_weighting_scheme calc
_refine_ls_wR_factor_gt 0.1809
_refine_ls_wR_factor_ref 0.2044
_reflns_number_gt 5875
_reflns_number_total 8692
_reflns_threshold_expression I>2\s(I)
_cod_data_source_file fj2676sup1.cif
_cod_data_source_block I
_cod_database_code 2239617
_cod_database_fobs_code 2239617
_shelx_space_group_comment
;
The symmetry employed for this shelxl refinement is uniquely defined
by the following loop, which should always be used as a source of
symmetry information in preference to the above space-group names.
They are only intended as comments.
;

loop_
_space_group_symop_operation_xyz
'x, y, z'
'-x, -y, -z'

loop_
_atom_site_type_symbol
_atom_site_label
_atom_site_fract_x
_atom_site_fract_y
_atom_site_fract_z
_atom_site_U_iso_or_equiv
_atom_site_adp_type
_atom_site_calc_flag
_atom_site_occupancy
S S1A 0.83372(9) 0.27257(8) 1.00813(3) 0.04037(17) Uani d 1
O O1A 0.6515(3) 0.23324(18) 0.72182(8) 0.0367(4) Uani d 1
H H1A 0.6753 0.2509 0.7625 0.055 Uiso calc 1
N N1A 0.6804(4) 0.1452(2) 0.89037(10) 0.0445(5) Uani d 1
H H1AA 0.6540 0.1539 0.8489 0.053 Uiso calc 1
N N2A 0.8328(3) 0.3978(2) 0.89858(9) 0.0292(4) Uani d 1
H H2A 0.8879 0.4857 0.9220 0.035 Uiso calc 1
N N3A 0.8001(3) 0.3907(2) 0.83175(8) 0.0264(3) Uani d 1
C C1A 0.7795(3) 0.2685(3) 0.92817(10) 0.0308(4) Uani d 1
C C2A 0.8520(3) 0.5138(2) 0.80405(10) 0.0262(4) Uani d 1
C C3A 0.8189(3) 0.4995(2) 0.73234(10) 0.0244(4) Uani d 1
C C4A 0.7229(3) 0.3614(2) 0.69440(10) 0.0253(4) Uani d 1
C C5A 0.6966(3) 0.3517(2) 0.62696(10) 0.0288(4) Uani d 1
H H5A 0.6272 0.2590 0.6027 0.035 Uiso calc 1
C C6A 0.7694(3) 0.4746(3) 0.59403(10) 0.0295(4) Uani d 1
C C7A 0.8656(3) 0.6109(3) 0.63058(11) 0.0332(5) Uani d 1
H H7A 0.9159 0.6967 0.6091 0.040 Uiso calc 1
C C8A 0.8889(3) 0.6230(2) 0.69794(11) 0.0307(4) Uani d 1
H H8A 0.9542 0.7179 0.7218 0.037 Uiso calc 1
C C9A 0.7471(4) 0.4560(3) 0.52077(11) 0.0431(6) Uani d 1
H H9AA 0.8343 0.3935 0.5038 0.065 Uiso calc 1
H H9AB 0.7712 0.5591 0.5056 0.065 Uiso calc 1
H H9AC 0.6213 0.4033 0.5050 0.065 Uiso calc 1
C C10A 0.9427(5) 0.6663(3) 0.84219(12) 0.0476(7) Uani d 1
H H10A 0.8864 0.6808 0.8832 0.071 Uiso calc 1
H H10B 0.9271 0.7515 0.8166 0.071 Uiso calc 1
H H10C 1.0741 0.6666 0.8518 0.071 Uiso calc 1
C C11A 0.6132(6) -0.0035(3) 0.91371(15) 0.0679(11) Uani d 1
H H11A 0.5281 0.0117 0.9474 0.081 Uiso calc 1
H H11B 0.7177 -0.0439 0.9338 0.081 Uiso calc 1
C C12A 0.5152(5) -0.1188(3) 0.85797(16) 0.0609(9) Uani d 1
H H12A 0.6030 -0.1424 0.8271 0.091 Uiso calc 1
H H12B 0.4188 -0.0745 0.8358 0.091 Uiso calc 1
H H12C 0.4596 -0.2149 0.8745 0.091 Uiso calc 1
S S1B 0.27526(9) 0.11629(8) 0.50079(3) 0.03846(17) Uani d 1
O O1B 0.0388(3) -0.00478(19) 0.22569(9) 0.0442(5) Uani d 1
H H1B 0.0632 -0.0032 0.2661 0.066 Uiso calc 1
N N1B 0.3440(3) 0.0524(2) 0.37797(9) 0.0328(4) Uani d 1
H H1BA 0.3114 0.0004 0.3388 0.039 Uiso calc 1
N N2B 0.0643(3) -0.0663(2) 0.40373(9) 0.0322(4) Uani d 1
H H2B -0.0052 -0.1076 0.4323 0.039 Uiso calc 1
N N3B 0.0112(3) -0.0985(2) 0.33722(9) 0.0297(4) Uani d 1
C C1B 0.2276(3) 0.0313(2) 0.42314(11) 0.0302(4) Uani d 1
C C2B -0.1110(3) -0.2211(2) 0.31448(11) 0.0275(4) Uani d 1
C C3B -0.1631(3) -0.2420(2) 0.24375(10) 0.0269(4) Uani d 1
C C4B -0.0889(3) -0.1338(2) 0.20249(11) 0.0304(4) Uani d 1
C C5B -0.1424(3) -0.1555(3) 0.13613(12) 0.0335(5) Uani d 1
H H5B -0.0930 -0.0789 0.1099 0.040 Uiso calc 1
C C6B -0.2666(3) -0.2867(3) 0.10702(12) 0.0341(5) Uani d 1
C C7B -0.3400(3) -0.3951(3) 0.14698(13) 0.0383(5) Uani d 1
H H7B -0.4254 -0.4858 0.1282 0.046 Uiso calc 1
C C8B -0.2904(3) -0.3726(3) 0.21335(12) 0.0350(5) Uani d 1
H H8B -0.3441 -0.4479 0.2394 0.042 Uiso calc 1
C C9B -0.3194(4) -0.3111(3) 0.03475(12) 0.0442(6) Uani d 1
H H9BA -0.4496 -0.3057 0.0261 0.066 Uiso calc 1
H H9BB -0.2987 -0.4138 0.0166 0.066 Uiso calc 1
H H9BC -0.2443 -0.2298 0.0143 0.066 Uiso calc 1
C C10B -0.1944(3) -0.3386(3) 0.35613(12) 0.0354(5) Uani d 1
H H10D -0.3220 -0.3281 0.3611 0.053 Uiso calc 1
H H10E -0.1241 -0.3208 0.3992 0.053 Uiso calc 1
H H10F -0.1918 -0.4440 0.3354 0.053 Uiso calc 1
C C11B 0.5237(4) 0.1568(3) 0.38931(12) 0.0419(6) Uani d 1
H H11C 0.6026 0.1200 0.4227 0.050 Uiso calc 1
H H11D 0.5078 0.2634 0.4058 0.050 Uiso calc 1
C C12B 0.6130(6) 0.1606(6) 0.32810(19) 0.0867(14) Uani d 1
H H12D 0.5308 0.1899 0.2942 0.130 Uiso calc 1
H H12E 0.6394 0.0572 0.3141 0.130 Uiso calc 1
H H12F 0.7281 0.2373 0.3354 0.130 Uiso calc 1

loop_
_atom_site_aniso_label
_atom_site_aniso_U_11
_atom_site_aniso_U_22
_atom_site_aniso_U_33
_atom_site_aniso_U_12
_atom_site_aniso_U_13
_atom_site_aniso_U_23
S1A 0.0474(4) 0.0438(3) 0.0272(3) -0.0004(3) 0.0005(2) 0.0092(2)
O1A 0.0507(10) 0.0243(7) 0.0290(8) -0.0091(7) 0.0076(7) -0.0001(6)
N1A 0.0690(15) 0.0318(10) 0.0271(10) -0.0068(10) 0.0037(9) 0.0063(8)
N2A 0.0386(10) 0.0245(8) 0.0234(8) 0.0036(7) 0.0032(7) 0.0019(6)
N3A 0.0328(9) 0.0235(8) 0.0227(8) 0.0047(7) 0.0042(6) 0.0019(6)
C1A 0.0380(11) 0.0282(10) 0.0264(10) 0.0050(9) 0.0067(8) 0.0042(8)
C2A 0.0319(10) 0.0189(8) 0.0275(10) 0.0053(8) -0.0001(8) 0.0018(7)
C3A 0.0279(9) 0.0185(8) 0.0256(9) 0.0031(7) 0.0001(7) 0.0013(7)
C4A 0.0266(9) 0.0202(8) 0.0280(10) 0.0015(7) 0.0041(7) 0.0018(7)
C5A 0.0297(10) 0.0253(9) 0.0286(10) 0.0019(8) 0.0005(8) -0.0024(7)
C6A 0.0342(10) 0.0287(10) 0.0254(10) 0.0069(9) -0.0004(8) 0.0025(7)
C7A 0.0439(12) 0.0249(9) 0.0294(11) 0.0014(9) -0.0008(9) 0.0075(8)
C8A 0.0395(11) 0.0195(8) 0.0307(11) 0.0017(8) -0.0022(8) 0.0030(7)
C9A 0.0560(16) 0.0437(13) 0.0259(11) 0.0024(12) -0.0011(10) 0.0030(9)
C10A 0.080(2) 0.0258(11) 0.0280(12) -0.0066(12) -0.0112(12) 0.0026(8)
C11A 0.120(3) 0.0359(14) 0.0379(15) -0.0174(17) 0.0104(17) 0.0114(11)
C12A 0.079(2) 0.0331(13) 0.062(2) -0.0119(15) 0.0111(16) 0.0024(12)
S1B 0.0403(3) 0.0435(3) 0.0269(3) -0.0003(3) 0.0034(2) -0.0028(2)
O1B 0.0627(12) 0.0257(8) 0.0350(9) -0.0126(8) -0.0058(8) 0.0044(6)
N1B 0.0359(9) 0.0302(9) 0.0274(9) -0.0044(8) 0.0045(7) -0.0021(7)
N2B 0.0342(9) 0.0326(9) 0.0271(9) -0.0002(8) 0.0056(7) 0.0000(7)
N3B 0.0313(9) 0.0275(8) 0.0281(9) 0.0017(7) 0.0014(7) 0.0000(7)
C1B 0.0345(10) 0.0262(9) 0.0280(10) 0.0023(9) 0.0004(8) 0.0019(8)
C2B 0.0271(9) 0.0222(9) 0.0329(11) 0.0047(8) 0.0058(8) 0.0007(7)
C3B 0.0263(9) 0.0211(9) 0.0325(11) 0.0043(8) 0.0027(8) 0.0000(7)
C4B 0.0345(11) 0.0198(9) 0.0351(11) 0.0035(8) 0.0003(8) 0.0011(8)
C5B 0.0361(11) 0.0277(10) 0.0364(12) 0.0070(9) 0.0002(9) 0.0039(8)
C6B 0.0327(11) 0.0321(11) 0.0370(12) 0.0104(9) -0.0016(9) -0.0015(9)
C7B 0.0328(11) 0.0312(11) 0.0442(14) -0.0034(9) -0.0032(9) -0.0046(9)
C8B 0.0331(11) 0.0274(10) 0.0412(13) -0.0019(9) 0.0038(9) 0.0014(9)
C9B 0.0433(13) 0.0496(15) 0.0361(13) 0.0088(12) -0.0071(10) -0.0032(11)
C10B 0.0385(12) 0.0301(11) 0.0359(12) -0.0005(9) 0.0085(9) 0.0042(9)
C11B 0.0397(12) 0.0426(13) 0.0351(13) -0.0111(11) 0.0015(10) 0.0010(10)
C12B 0.067(2) 0.104(3) 0.067(2) -0.037(2) 0.0288(18) -0.016(2)

loop_
_atom_type_symbol
_atom_type_description
_atom_type_scat_dispersion_real
_atom_type_scat_dispersion_imag
_atom_type_scat_source
C C 0.0033 0.0016 'International Tables Vol C Tables 4.2.6.8 and 6.1.1.4'
H H 0.0000 0.0000 'International Tables Vol C Tables 4.2.6.8 and 6.1.1.4'
N N 0.0061 0.0033 'International Tables Vol C Tables 4.2.6.8 and 6.1.1.4'
S S 0.1246 0.1234 'International Tables Vol C Tables 4.2.6.8 and 6.1.1.4'
O O 0.0106 0.0060 'International Tables Vol C Tables 4.2.6.8 and 6.1.1.4'

loop_
_geom_angle_atom_site_label_1
_geom_angle_atom_site_label_2
_geom_angle_atom_site_label_3
_geom_angle
C4A O1A H1A 109.5
C1A N1A H1AA 118.1
C1A N1A C11A 123.7(2)
C11A N1A H1AA 118.1
N3A N2A H2A 120.1
C1A N2A H2A 120.1
C1A N2A N3A 119.78(17)
C2A N3A N2A 119.35(17)
N1A C1A S1A 123.78(17)
N1A C1A N2A 116.28(19)
N2A C1A S1A 119.91(16)
N3A C2A C3A 117.47(17)
N3A C2A C10A 122.20(19)
C3A C2A C10A 120.34(18)
C4A C3A C2A 122.63(17)
C8A C3A C2A 120.90(17)
C8A C3A C4A 116.43(18)
O1A C4A C3A 122.03(18)
O1A C4A C5A 116.98(17)
C5A C4A C3A 121.00(18)
C4A C5A H5A 119.3
C4A C5A C6A 121.46(19)
C6A C5A H5A 119.3
C5A C6A C7A 118.27(19)
C5A C6A C9A 119.8(2)
C7A C6A C9A 121.9(2)
C6A C7A H7A 119.7
C8A C7A C6A 120.64(19)
C8A C7A H7A 119.7
C3A C8A H8A 118.9
C7A C8A C3A 122.15(19)
C7A C8A H8A 118.9
C6A C9A H9AA 109.5
C6A C9A H9AB 109.5
C6A C9A H9AC 109.5
H9AA C9A H9AB 109.5
H9AA C9A H9AC 109.5
H9AB C9A H9AC 109.5
C2A C10A H10A 109.5
C2A C10A H10B 109.5
C2A C10A H10C 109.5
H10A C10A H10B 109.5
H10A C10A H10C 109.5
H10B C10A H10C 109.5
N1A C11A H11A 109.7
N1A C11A H11B 109.7
N1A C11A C12A 109.8(2)
H11A C11A H11B 108.2
C12A C11A H11A 109.7
C12A C11A H11B 109.7
C11A C12A H12A 109.5
C11A C12A H12B 109.5
C11A C12A H12C 109.5
H12A C12A H12B 109.5
H12A C12A H12C 109.5
H12B C12A H12C 109.5
C4B O1B H1B 109.5
C1B N1B H1BA 118.0
C1B N1B C11B 124.01(19)
C11B N1B H1BA 118.0
N3B N2B H2B 121.2
C1B N2B H2B 121.2
C1B N2B N3B 117.55(18)
C2B N3B N2B 120.16(18)
N1B C1B S1B 123.27(17)
N1B C1B N2B 116.29(19)
N2B C1B S1B 120.44(17)
N3B C2B C3B 116.11(18)
N3B C2B C10B 123.4(2)
C3B C2B C10B 120.51(18)
C4B C3B C2B 122.56(18)
C8B C3B C2B 121.23(19)
C8B C3B C4B 116.2(2)
O1B C4B C3B 121.90(19)
O1B C4B C5B 116.80(19)
C5B C4B C3B 121.29(19)
C4B C5B H5B 119.3
C4B C5B C6B 121.4(2)
C6B C5B H5B 119.3
C5B C6B C7B 118.0(2)
C5B C6B C9B 120.9(2)
C7B C6B C9B 121.1(2)
C6B C7B H7B 119.5
C8B C7B C6B 120.9(2)
C8B C7B H7B 119.5
C3B C8B H8B 118.9
C7B C8B C3B 122.2(2)
C7B C8B H8B 118.9
C6B C9B H9BA 109.5
C6B C9B H9BB 109.5
C6B C9B H9BC 109.5
H9BA C9B H9BB 109.5
H9BA C9B H9BC 109.5
H9BB C9B H9BC 109.5
C2B C10B H10D 109.5
C2B C10B H10E 109.5
C2B C10B H10F 109.5
H10D C10B H10E 109.5
H10D C10B H10F 109.5
H10E C10B H10F 109.5
N1B C11B H11C 109.6
N1B C11B H11D 109.6
N1B C11B C12B 110.2(2)
H11C C11B H11D 108.1
C12B C11B H11C 109.6
C12B C11B H11D 109.6
C11B C12B H12D 109.5
C11B C12B H12E 109.5
C11B C12B H12F 109.5
H12D C12B H12E 109.5
H12D C12B H12F 109.5
H12E C12B H12F 109.5

loop_
_geom_bond_atom_site_label_1
_geom_bond_atom_site_label_2
_geom_bond_distance
S1A C1A 1.669(2)
O1A H1A 0.8400
O1A C4A 1.357(2)
N1A H1AA 0.8800
N1A C1A 1.330(3)
N1A C11A 1.459(3)
N2A H2A 0.8800
N2A N3A 1.379(2)
N2A C1A 1.359(3)
N3A C2A 1.290(3)
C2A C3A 1.474(3)
C2A C10A 1.496(3)
C3A C4A 1.412(3)
C3A C8A 1.406(3)
C4A C5A 1.386(3)
C5A H5A 0.9500
C5A C6A 1.389(3)
C6A C7A 1.390(3)
C6A C9A 1.501(3)
C7A H7A 0.9500
C7A C8A 1.383(3)
C8A H8A 0.9500
C9A H9AA 0.9800
C9A H9AB 0.9800
C9A H9AC 0.9800
C10A H10A 0.9800
C10A H10B 0.9800
C10A H10C 0.9800
C11A H11A 0.9900
C11A H11B 0.9900
C11A C12A 1.497(4)
C12A H12A 0.9800
C12A H12B 0.9800
C12A H12C 0.9800
S1B C1B 1.681(2)
O1B H1B 0.8400
O1B C4B 1.358(3)
N1B H1BA 0.8800
N1B C1B 1.327(3)
N1B C11B 1.465(3)
N2B H2B 0.8800
N2B N3B 1.387(3)
N2B C1B 1.360(3)
N3B C2B 1.297(3)
C2B C3B 1.469(3)
C2B C10B 1.497(3)
C3B C4B 1.414(3)
C3B C8B 1.404(3)
C4B C5B 1.384(3)
C5B H5B 0.9500
C5B C6B 1.388(3)
C6B C7B 1.394(3)
C6B C9B 1.500(3)
C7B H7B 0.9500
C7B C8B 1.379(3)
C8B H8B 0.9500
C9B H9BA 0.9800
C9B H9BB 0.9800
C9B H9BC 0.9800
C10B H10D 0.9800
C10B H10E 0.9800
C10B H10F 0.9800
C11B H11C 0.9900
C11B H11D 0.9900
C11B C12B 1.476(4)
C12B H12D 0.9800
C12B H12E 0.9800
C12B H12F 0.9800

loop_
_geom_hbond_atom_site_label_D
_geom_hbond_atom_site_label_H
_geom_hbond_atom_site_label_A
_geom_hbond_site_symmetry_A
_geom_hbond_distance_DH
_geom_hbond_distance_HA
_geom_hbond_distance_DA
_geom_hbond_angle_DHA
O1A H1A N3A . 0.84 1.85 2.589(2) 146
C10A H10B O1B 2_666 0.98 2.45 3.406(3) 164
O1B H1B N3B . 0.84 1.81 2.545(2) 146
N1B H1BA O1A 2_656 0.88 2.36 3.076(2) 139
N2B H2B S1B 2_556 0.88 2.52 3.320(2) 152

loop_
_geom_torsion_atom_site_label_1
_geom_torsion_atom_site_label_2
_geom_torsion_atom_site_label_3
_geom_torsion_atom_site_label_4
_geom_torsion
O1A C4A C5A C6A -177.9(2)
N2A N3A C2A C3A 178.30(17)
N2A N3A C2A C10A -1.6(3)
N3A N2A C1A S1A 175.07(16)
N3A N2A C1A N1A -6.7(3)
N3A C2A C3A C4A 4.4(3)
N3A C2A C3A C8A -173.1(2)
C1A N1A C11A C12A -177.2(3)
C1A N2A N3A C2A -179.6(2)
C2A C3A C4A O1A 1.3(3)
C2A C3A C4A C5A -179.14(19)
C2A C3A C8A C7A 177.6(2)
C3A C4A C5A C6A 2.6(3)
C4A C3A C8A C7A 0.0(3)
C4A C5A C6A C7A -2.0(3)
C4A C5A C6A C9A 176.5(2)
C5A C6A C7A C8A 0.4(4)
C6A C7A C8A C3A 0.6(4)
C8A C3A C4A O1A 178.9(2)
C8A C3A C4A C5A -1.5(3)
C9A C6A C7A C8A -178.0(2)
C10A C2A C3A C4A -175.7(2)
C10A C2A C3A C8A 6.8(3)
C11A N1A C1A S1A -2.5(4)
C11A N1A C1A N2A 179.4(3)
O1B C4B C5B C6B 177.4(2)
N2B N3B C2B C3B 177.79(18)
N2B N3B C2B C10B -3.3(3)
N3B N2B C1B S1B 162.66(16)
N3B N2B C1B N1B -18.2(3)
N3B C2B C3B C4B -1.4(3)
N3B C2B C3B C8B 178.3(2)
C1B N1B C11B C12B -176.4(3)
C1B N2B N3B C2B 160.1(2)
C2B C3B C4B O1B 1.3(3)
C2B C3B C4B C5B -179.1(2)
C2B C3B C8B C7B -179.4(2)
C3B C4B C5B C6B -2.1(3)
C4B C3B C8B C7B 0.3(3)
C4B C5B C6B C7B 1.5(3)
C4B C5B C6B C9B -178.2(2)
C5B C6B C7B C8B -0.1(4)
C6B C7B C8B C3B -0.8(4)
C8B C3B C4B O1B -178.4(2)
C8B C3B C4B C5B 1.1(3)
C9B C6B C7B C8B 179.7(2)
C10B C2B C3B C4B 179.7(2)
C10B C2B C3B C8B -0.6(3)
C11B N1B C1B S1B -2.9(3)
C11B N1B C1B N2B 178.0(2)
